data_7225271
loop_
_publ_author_name
'Hao, Pengfei'
'Qiao, Yanrong'
'yu, tanlai'
'shen, junju'
'Liu, Fang'
'fu, yunlong'

_publ_section_title
;
 Symmetrically Modulated Three Iodocuprate Hybrids by Positional Isomer
 and Chiral Conformation of N-benzyl-methylpyridinium
;
_journal_name_full 'RSC Adv.'
_journal_paper_doi 10.1039/C6RA08692F
_journal_year 2016
_chemical_formula_moiety 'Cu5 I7, 2(C13 H14 N)'
_chemical_formula_sum 'C26 H28 Cu5 I7 N2'
_chemical_formula_weight 1574.50
_chemical_name_systematic 'compound 1'
_space_group_IT_number 19
_symmetry_cell_setting orthorhombic
_symmetry_space_group_name_Hall 'P 2ac 2ab'
_symmetry_space_group_name_H-M 'P 21 21 21'
_atom_sites_solution_hydrogens geom
_atom_sites_solution_primary direct
_atom_sites_solution_secondary difmap
_audit_creation_method SHELXL-97
_audit_update_record
;
2016-01-23 deposited with the CCDC.
2016-05-16 downloaded from the CCDC.
;
_cell_angle_alpha 90.00
_cell_angle_beta 90.00
_cell_angle_gamma 90.00
_cell_formula_units_Z 4
_cell_length_a 11.1175(3)
_cell_length_b 14.8652(5)
_cell_length_c 22.9914(7)
_cell_measurement_reflns_used 3942
_cell_measurement_temperature 293(2)
_cell_measurement_theta_max 27.0020
_cell_measurement_theta_min 2.8830
_cell_volume 3799.6(2)
_computing_cell_refinement
;
CrysAlisPro, Agilent Technologies,
Version 1.171.37.35 (release 13-08-2014 CrysAlis171 .NET)
(compiled Aug 13 2014,18:06:01)
;
_computing_data_collection
;
CrysAlisPro, Agilent Technologies,
Version 1.171.37.35 (release 13-08-2014 CrysAlis171 .NET)
(compiled Aug 13 2014,18:06:01)
;
_computing_data_reduction
;
CrysAlisPro, Agilent Technologies,
Version 1.171.37.35 (release 13-08-2014 CrysAlis171 .NET)
(compiled Aug 13 2014,18:06:01)
;
_computing_structure_refinement 'SHELXL-97 (Sheldrick, 1997)'
_computing_structure_solution 'SHELXS-97 (Sheldrick, 1990)'
_diffrn_ambient_temperature 293(2)
_diffrn_detector_area_resol_mean 16.0710
_diffrn_measured_fraction_theta_full 0.998
_diffrn_measured_fraction_theta_max 0.998
_diffrn_measurement_device_type 'Xcalibur, Eos, Gemini'
_diffrn_radiation_monochromator graphite
_diffrn_radiation_source 'fine-focus sealed tube'
_diffrn_radiation_type MoK\a
_diffrn_radiation_wavelength 0.71073
_diffrn_reflns_av_R_equivalents 0.0249
_diffrn_reflns_av_sigmaI/netI 0.0437
_diffrn_reflns_limit_h_max 13
_diffrn_reflns_limit_h_min -13
_diffrn_reflns_limit_k_max 11
_diffrn_reflns_limit_k_min -18
_diffrn_reflns_limit_l_max 28
_diffrn_reflns_limit_l_min -18
_diffrn_reflns_number 12950
_diffrn_reflns_theta_full 26.00
_diffrn_reflns_theta_max 26.00
_diffrn_reflns_theta_min 2.88
_exptl_absorpt_coefficient_mu 8.460
_exptl_absorpt_correction_T_max 0.5509
_exptl_absorpt_correction_T_min 0.2963
_exptl_absorpt_correction_type multi-scan
_exptl_absorpt_process_details
;
CrysAlisPro, Agilent Technologies,
Version 1.171.37.35 (release 13-08-2014 CrysAlis171 .NET)
(compiled Aug 13 2014,18:06:01)
Empirical absorption correction using spherical harmonics,
 implemented in SCALE3 ABSPACK scaling algorithm.
;
_exptl_crystal_colour pale-yellow
_exptl_crystal_density_diffrn 2.752
_exptl_crystal_density_method 'not measured'
_exptl_crystal_description rod
_exptl_crystal_F_000 2856
_exptl_crystal_size_max 0.19
_exptl_crystal_size_mid 0.09
_exptl_crystal_size_min 0.08
_refine_diff_density_max 0.990
_refine_diff_density_min -0.846
_refine_diff_density_rms 0.124
_refine_ls_abs_structure_details 'Flack H D (1983), Acta Cryst. A39, 876-881'
_refine_ls_abs_structure_Flack -0.07(3)
_refine_ls_extinction_method SHELXL
_refine_ls_goodness_of_fit_ref 1.041
_refine_ls_hydrogen_treatment constr
_refine_ls_matrix_type full
_refine_ls_number_parameters 363
_refine_ls_number_reflns 6845
_refine_ls_number_restraints 0
_refine_ls_restrained_S_all 1.041
_refine_ls_R_factor_all 0.0424
_refine_ls_R_factor_gt 0.0321
_refine_ls_shift/su_max 0.001
_refine_ls_shift/su_mean 0.000
_refine_ls_structure_factor_coef Fsqd
_refine_ls_weighting_details 'calc w=1/[\s^2^(Fo^2^)+(0.0185P)^2^+1.2334P] where P=(Fo^2^+2Fc^2^)/3'
_refine_ls_weighting_scheme calc
_refine_ls_wR_factor_gt 0.0532
_refine_ls_wR_factor_ref 0.0573
_reflns_number_gt 5985
_reflns_number_total 6845
_reflns_threshold_expression >2sigma(I)
_cod_data_source_file c6ra08692f2.cif
_cod_data_source_block 1
_cod_depositor_comments
;
The following automatic conversions were performed:

'_exptl_absorpt_correction_type' value 'Multi-scan' changed to
'multi-scan' according to
/usr/data/users/saulius/crontab/automatic-downloads/rss-feeds/RSC/lib/dictionaries/cif_core.dic
dictionary named 'cif_core.dic' version 2.4.2 from 2011-04-26.

Automatic conversion script
Id: cif_fix_values 4268 2015-11-12 08:31:59Z antanas 
;
_cod_original_cell_volume 3799.7(2)
_cod_original_sg_symbol_Hall 'P 2ac 2ab '
_cod_database_code 7225271

loop_
_symmetry_equiv_pos_as_xyz
'x, y, z'
'-x+1/2, -y, z+1/2'
'-x, y+1/2, -z+1/2'
'x+1/2, -y+1/2, -z'

loop_
_atom_site_label
_atom_site_type_symbol
_atom_site_fract_x
_atom_site_fract_y
_atom_site_fract_z
_atom_site_U_iso_or_equiv
_atom_site_adp_type
_atom_site_occupancy
_atom_site_symmetry_multiplicity
_atom_site_calc_flag
_atom_site_refinement_flags
Cu1 Cu 0.28261(9) 0.25104(8) -0.09707(4) 0.0557(3) Uani 1 1 d .
Cu2 Cu 0.38917(9) 0.38789(8) -0.02758(4) 0.0522(3) Uani 1 1 d .
Cu3 Cu 0.58782(10) 0.28067(9) 0.01394(4) 0.0587(3) Uani 1 1 d .
Cu4 Cu 0.57642(14) 0.48787(12) 0.04769(5) 0.0924(5) Uani 1 1 d .
Cu5 Cu 0.60971(12) 0.38281(10) 0.13013(5) 0.0752(4) Uani 1 1 d .
I1 I 0.19920(5) 0.22373(5) -0.20388(2) 0.05330(16) Uani 1 1 d .
I2 I 0.27495(4) 0.10564(4) -0.02512(2) 0.04127(13) Uani 1 1 d .
I3 I 0.52058(4) 0.28346(4) -0.097885(19) 0.04079(13) Uani 1 1 d .
I4 I 0.15448(4) 0.38261(4) -0.04884(2) 0.04309(13) Uani 1 1 d .
I5 I 0.40272(4) 0.32764(4) 0.082607(19) 0.03977(13) Uani 1 1 d .
I6 I 0.46875(5) 0.55289(4) -0.03779(2) 0.04864(14) Uani 1 1 d .
I7 I 0.59755(6) 0.55953(5) 0.15093(3) 0.06245(18) Uani 1 1 d .
N1 N 0.0519(6) 0.4897(5) 0.1758(3) 0.0478(18) Uani 1 1 d .
N2 N 1.0380(6) 0.0855(6) 0.6589(3) 0.0483(19) Uani 1 1 d .
C1 C 0.1241(7) 0.5343(6) 0.2125(4) 0.052(2) Uani 1 1 d .
C2 C 0.0870(10) 0.5503(8) 0.2681(4) 0.071(3) Uani 1 1 d .
H2 H 0.1368 0.5825 0.2931 0.085 Uiso 1 1 calc R
C3 C -0.0202(10) 0.5206(8) 0.2877(4) 0.077(3) Uani 1 1 d .
H3 H -0.0433 0.5303 0.3261 0.092 Uiso 1 1 calc R
C4 C -0.0957(9) 0.4752(9) 0.2495(4) 0.081(4) Uani 1 1 d .
H4 H -0.1711 0.4555 0.2614 0.097 Uiso 1 1 calc R
C5 C -0.0568(8) 0.4603(8) 0.1942(4) 0.069(3) Uani 1 1 d .
H5 H -0.1060 0.4291 0.1685 0.083 Uiso 1 1 calc R
C6 C 0.2444(8) 0.5671(8) 0.1898(4) 0.075(3) Uani 1 1 d .
H6A H 0.2314 0.6104 0.1595 0.113 Uiso 1 1 calc R
H6B H 0.2891 0.5170 0.1746 0.113 Uiso 1 1 calc R
H6C H 0.2888 0.5945 0.2209 0.113 Uiso 1 1 calc R
C7 C 0.0830(8) 0.4756(6) 0.1127(4) 0.052(2) Uani 1 1 d .
H7A H 0.1651 0.4541 0.1098 0.063 Uiso 1 1 calc R
H7B H 0.0307 0.4297 0.0966 0.063 Uiso 1 1 calc R
C8 C 0.0706(7) 0.5586(7) 0.0780(4) 0.052(2) Uani 1 1 d .
C9 C 0.1646(8) 0.5846(7) 0.0422(4) 0.061(3) Uani 1 1 d .
H9 H 0.2356 0.5515 0.0422 0.074 Uiso 1 1 calc R
C10 C 0.1547(12) 0.6589(9) 0.0064(4) 0.082(3) Uani 1 1 d .
H10 H 0.2196 0.6771 -0.0162 0.099 Uiso 1 1 calc R
C11 C 0.0499(13) 0.7051(9) 0.0044(4) 0.083(4) Uani 1 1 d .
H11 H 0.0425 0.7537 -0.0208 0.100 Uiso 1 1 calc R
C12 C -0.0455(11) 0.6816(9) 0.0390(5) 0.089(4) Uani 1 1 d .
H12 H -0.1158 0.7155 0.0382 0.107 Uiso 1 1 calc R
C13 C -0.0367(9) 0.6050(8) 0.0764(4) 0.069(3) Uani 1 1 d .
H13 H -0.1017 0.5870 0.0990 0.083 Uiso 1 1 calc R
C14 C 1.1271(8) 0.0284(9) 0.6421(4) 0.064(3) Uani 1 1 d .
C15 C 1.2206(9) 0.0610(11) 0.6113(4) 0.084(4) Uani 1 1 d .
H15 H 1.2815 0.0229 0.5986 0.101 Uiso 1 1 calc R
C16 C 1.2245(10) 0.1534(10) 0.5987(5) 0.085(4) Uani 1 1 d .
H16 H 1.2882 0.1768 0.5773 0.102 Uiso 1 1 calc R
C17 C 1.1373(9) 0.2074(9) 0.6175(4) 0.074(3) Uani 1 1 d .
H17 H 1.1401 0.2686 0.6091 0.089 Uiso 1 1 calc R
C18 C 1.0441(9) 0.1734(8) 0.6489(4) 0.064(3) Uani 1 1 d .
H18 H 0.9849 0.2115 0.6633 0.077 Uiso 1 1 calc R
C19 C 1.1227(9) -0.0700(7) 0.6568(4) 0.077(3) Uani 1 1 d .
H19A H 1.0497 -0.0956 0.6419 0.115 Uiso 1 1 calc R
H19B H 1.1249 -0.0773 0.6983 0.115 Uiso 1 1 calc R
H19C H 1.1905 -0.0999 0.6397 0.115 Uiso 1 1 calc R
C20 C 0.9360(8) 0.0462(8) 0.6932(4) 0.068(3) Uani 1 1 d .
H20A H 0.9660 0.0258 0.7306 0.081 Uiso 1 1 calc R
H20B H 0.9045 -0.0057 0.6726 0.081 Uiso 1 1 calc R
C21 C 0.8346(8) 0.1135(8) 0.7031(3) 0.058(3) Uani 1 1 d .
C22 C 0.8278(9) 0.1612(9) 0.7548(4) 0.085(4) Uani 1 1 d .
H22 H 0.8893 0.1557 0.7820 0.102 Uiso 1 1 calc R
C23 C 0.7330(9) 0.2160(9) 0.7665(4) 0.084(4) Uani 1 1 d .
H23 H 0.7289 0.2469 0.8016 0.101 Uiso 1 1 calc R
C24 C 0.6433(9) 0.2250(9) 0.7259(5) 0.084(4) Uani 1 1 d .
H24 H 0.5769 0.2607 0.7344 0.101 Uiso 1 1 calc R
C25 C 0.6500(10) 0.1824(8) 0.6733(4) 0.077(3) Uani 1 1 d .
H25 H 0.5906 0.1914 0.6454 0.092 Uiso 1 1 calc R
C26 C 0.7456(9) 0.1261(8) 0.6622(4) 0.070(3) Uani 1 1 d .
H26 H 0.7501 0.0963 0.6267 0.084 Uiso 1 1 calc R

loop_
_atom_site_aniso_label
_atom_site_aniso_U_11
_atom_site_aniso_U_22
_atom_site_aniso_U_33
_atom_site_aniso_U_23
_atom_site_aniso_U_13
_atom_site_aniso_U_12
Cu1 0.0539(6) 0.0616(8) 0.0517(6) -0.0073(6) -0.0032(5) 0.0017(6)
Cu2 0.0491(6) 0.0472(7) 0.0604(6) -0.0003(6) 0.0033(5) -0.0021(6)
Cu3 0.0571(6) 0.0620(8) 0.0570(6) 0.0046(7) 0.0021(5) 0.0056(7)
Cu4 0.1239(12) 0.0969(12) 0.0563(7) 0.0071(9) -0.0147(7) 0.0404(11)
Cu5 0.0882(9) 0.0667(9) 0.0707(7) 0.0122(8) -0.0245(6) 0.0036(9)
I1 0.0598(3) 0.0649(4) 0.0353(3) 0.0048(3) -0.0021(2) -0.0106(3)
I2 0.0368(3) 0.0423(3) 0.0448(3) 0.0020(3) 0.0024(2) -0.0007(3)
I3 0.0396(3) 0.0451(3) 0.0377(2) -0.0034(3) 0.00538(19) -0.0023(3)
I4 0.0398(3) 0.0385(3) 0.0510(3) -0.0026(3) -0.0069(2) 0.0001(3)
I5 0.0357(2) 0.0489(4) 0.0347(2) -0.0009(3) 0.00257(19) 0.0021(3)
I6 0.0446(3) 0.0401(3) 0.0612(3) 0.0138(3) -0.0060(2) -0.0030(3)
I7 0.0667(4) 0.0584(4) 0.0623(3) -0.0176(4) 0.0011(3) 0.0047(4)
N1 0.045(4) 0.038(4) 0.061(4) -0.015(4) 0.004(3) -0.005(4)
N2 0.042(4) 0.070(6) 0.034(3) 0.004(4) 0.000(3) -0.006(4)
C1 0.050(5) 0.042(6) 0.065(6) 0.005(5) -0.012(4) -0.009(5)
C2 0.090(8) 0.069(8) 0.053(5) -0.006(6) -0.013(5) -0.003(7)
C3 0.092(8) 0.087(9) 0.051(5) -0.010(6) 0.005(5) -0.015(8)
C4 0.064(6) 0.111(11) 0.069(6) -0.023(7) 0.025(5) -0.017(7)
C5 0.051(5) 0.078(8) 0.077(6) -0.017(7) -0.003(4) -0.024(6)
C6 0.054(6) 0.083(8) 0.088(7) -0.007(7) -0.013(5) -0.020(6)
C7 0.052(5) 0.034(5) 0.070(6) -0.012(5) 0.010(4) -0.005(5)
C8 0.056(5) 0.041(6) 0.059(5) -0.024(5) -0.001(4) 0.001(5)
C9 0.067(6) 0.048(6) 0.069(6) -0.015(6) 0.022(5) -0.005(6)
C10 0.115(10) 0.066(8) 0.067(7) -0.014(7) 0.012(7) -0.019(8)
C11 0.135(11) 0.063(8) 0.052(6) -0.001(6) 0.007(7) 0.004(9)
C12 0.097(8) 0.076(9) 0.095(8) -0.021(8) -0.015(7) 0.031(8)
C13 0.063(6) 0.070(8) 0.074(6) -0.010(7) -0.003(5) 0.014(7)
C14 0.050(6) 0.095(9) 0.048(5) -0.021(6) -0.009(4) 0.015(6)
C15 0.059(6) 0.134(13) 0.061(6) 0.007(8) 0.008(5) 0.022(8)
C16 0.071(7) 0.111(11) 0.072(7) 0.019(9) 0.017(6) 0.004(8)
C17 0.070(7) 0.079(9) 0.073(6) -0.006(7) 0.016(5) -0.018(7)
C18 0.056(6) 0.079(8) 0.057(5) -0.008(7) 0.000(4) -0.026(6)
C19 0.081(7) 0.071(8) 0.078(7) -0.012(7) -0.018(5) 0.014(7)
C20 0.061(6) 0.069(8) 0.073(6) 0.011(7) 0.008(5) 0.001(6)
C21 0.056(5) 0.082(8) 0.037(4) -0.002(6) 0.001(4) 0.000(6)
C22 0.073(7) 0.144(13) 0.040(5) -0.020(7) 0.003(4) -0.009(8)
C23 0.074(7) 0.123(11) 0.055(6) -0.040(8) 0.000(5) -0.002(8)
C24 0.067(7) 0.082(9) 0.103(8) -0.032(8) 0.003(6) 0.015(7)
C25 0.080(7) 0.075(8) 0.075(7) -0.013(7) -0.028(5) 0.025(7)
C26 0.074(6) 0.094(9) 0.042(5) -0.018(6) -0.013(4) -0.012(7)

loop_
_atom_type_symbol
_atom_type_description
_atom_type_scat_dispersion_real
_atom_type_scat_dispersion_imag
_atom_type_scat_source
C C 0.0033 0.0016 'International Tables Vol C Tables 4.2.6.8 and 6.1.1.4'
H H 0.0000 0.0000 'International Tables Vol C Tables 4.2.6.8 and 6.1.1.4'
N N 0.0061 0.0033 'International Tables Vol C Tables 4.2.6.8 and 6.1.1.4'
Cu Cu 0.3201 1.2651 'International Tables Vol C Tables 4.2.6.8 and 6.1.1.4'
I I -0.4742 1.8119 'International Tables Vol C Tables 4.2.6.8 and 6.1.1.4'

loop_
_geom_angle_atom_site_label_1
_geom_angle_atom_site_label_2
_geom_angle_atom_site_label_3
_geom_angle
_geom_angle_site_symmetry_1
_geom_angle_site_symmetry_3
I1 Cu1 I4 108.10(4) . .
I1 Cu1 I3 111.37(4) . .
I4 Cu1 I3 113.44(5) . .
I1 Cu1 I2 115.43(5) . .
I4 Cu1 I2 108.26(4) . .
I3 Cu1 I2 100.21(4) . .
I1 Cu1 Cu2 140.70(6) . .
I4 Cu1 Cu2 57.55(3) . .
I3 Cu1 Cu2 57.73(3) . .
I2 Cu1 Cu2 103.85(4) . .
I1 Cu1 Cu5 54.21(3) . 4_455
I4 Cu1 Cu5 105.16(5) . 4_455
I3 Cu1 Cu5 141.40(5) . 4_455
I2 Cu1 Cu5 65.76(4) . 4_455
Cu2 Cu1 Cu5 157.46(5) . 4_455
I1 Cu1 Cu3 108.71(4) . 4_455
I4 Cu1 Cu3 56.65(4) . 4_455
I3 Cu1 Cu3 139.59(4) . 4_455
I2 Cu1 Cu3 56.79(3) . 4_455
Cu2 Cu1 Cu3 93.24(4) . 4_455
Cu5 Cu1 Cu3 64.25(4) 4_455 4_455
I6 Cu2 I4 110.07(5) . .
I6 Cu2 I3 107.76(4) . .
I4 Cu2 I3 114.09(4) . .
I6 Cu2 I5 112.16(4) . .
I4 Cu2 I5 102.61(4) . .
I3 Cu2 I5 110.19(4) . .
I6 Cu2 Cu1 139.49(5) . .
I4 Cu2 Cu1 57.75(3) . .
I3 Cu2 Cu1 58.21(3) . .
I5 Cu2 Cu1 108.30(5) . .
I6 Cu2 Cu3 106.77(4) . .
I4 Cu2 Cu3 142.79(6) . .
I3 Cu2 Cu3 57.42(3) . .
I5 Cu2 Cu3 57.45(3) . .
Cu1 Cu2 Cu3 96.29(5) . .
I4 Cu3 I3 112.41(5) 4 .
I4 Cu3 I5 105.86(4) 4 .
I3 Cu3 I5 110.26(4) . .
I4 Cu3 I2 109.18(4) 4 4
I3 Cu3 I2 107.31(4) . 4
I5 Cu3 I2 111.88(5) . 4
I4 Cu3 Cu2 144.73(5) 4 .
I3 Cu3 Cu2 57.33(3) . .
I5 Cu3 Cu2 57.63(3) . .
I2 Cu3 Cu2 106.03(5) 4 .
I4 Cu3 Cu1 56.65(3) 4 4
I3 Cu3 Cu1 146.73(5) . 4
I5 Cu3 Cu1 103.00(4) . 4
I2 Cu3 Cu1 57.80(3) 4 4
Cu2 Cu3 Cu1 150.60(6) . 4
Cu5 Cu4 I6 156.33(9) . .
Cu5 Cu4 I7 63.23(5) . .
I6 Cu4 I7 126.92(7) . .
Cu5 Cu4 I2 72.33(5) . 4
I6 Cu4 I2 116.54(5) . 4
I7 Cu4 I2 108.41(5) . 4
Cu4 Cu5 I1 164.97(7) . 4
Cu4 Cu5 I7 60.73(5) . .
I1 Cu5 I7 121.08(5) 4 .
Cu4 Cu5 I5 75.70(5) . .
I1 Cu5 I5 114.89(6) 4 .
I7 Cu5 I5 109.31(5) . .
Cu4 Cu5 Cu1 109.50(6) . 4
I1 Cu5 Cu1 58.59(4) 4 4
I7 Cu5 Cu1 139.70(6) . 4
I5 Cu5 Cu1 104.80(5) . 4
Cu4 Cu5 I2 56.51(4) . 4
I1 Cu5 I2 109.32(5) 4 4
I7 Cu5 I2 96.73(5) . 4
I5 Cu5 I2 102.29(4) . 4
Cu1 Cu5 I2 54.81(4) 4 4
Cu5 I1 Cu1 67.20(4) 4_455 .
Cu4 I2 Cu3 72.87(5) 4_455 4_455
Cu4 I2 Cu1 108.80(4) 4_455 .
Cu3 I2 Cu1 65.42(4) 4_455 .
Cu4 I2 Cu5 51.15(4) 4_455 4_455
Cu3 I2 Cu5 64.74(4) 4_455 4_455
Cu1 I2 Cu5 59.43(4) . 4_455
Cu2 I3 Cu3 65.25(4) . .
Cu2 I3 Cu1 64.06(3) . .
Cu3 I3 Cu1 105.38(3) . .
Cu2 I4 Cu1 64.70(4) . .
Cu2 I4 Cu3 104.18(4) . 4_455
Cu1 I4 Cu3 66.70(4) . 4_455
Cu5 I5 Cu3 70.17(4) . .
Cu5 I5 Cu2 109.30(4) . .
Cu3 I5 Cu2 64.92(3) . .
Cu4 I6 Cu2 74.26(5) . .
Cu4 I7 Cu5 56.04(5) . .
C1 N1 C5 119.8(7) . .
C1 N1 C7 122.6(7) . .
C5 N1 C7 117.5(7) . .
C18 N2 C14 121.8(9) . .
C18 N2 C20 120.9(9) . .
C14 N2 C20 117.2(9) . .
N1 C1 C2 119.7(9) . .
N1 C1 C6 118.0(8) . .
C2 C1 C6 122.2(9) . .
C3 C2 C1 121.5(10) . .
C2 C3 C4 118.8(9) . .
C5 C4 C3 118.5(10) . .
N1 C5 C4 121.6(9) . .
C8 C7 N1 112.5(7) . .
C13 C8 C9 119.8(10) . .
C13 C8 C7 120.9(9) . .
C9 C8 C7 119.0(8) . .
C10 C9 C8 121.1(10) . .
C11 C10 C9 119.7(11) . .
C10 C11 C12 121.1(12) . .
C11 C12 C13 119.9(11) . .
C8 C13 C12 118.3(10) . .
C15 C14 N2 119.1(12) . .
C15 C14 C19 119.6(11) . .
N2 C14 C19 121.3(10) . .
C14 C15 C16 119.0(12) . .
C17 C16 C15 120.1(11) . .
C16 C17 C18 120.1(12) . .
N2 C18 C17 119.8(11) . .
N2 C20 C21 112.4(9) . .
C26 C21 C22 118.4(10) . .
C26 C21 C20 121.2(9) . .
C22 C21 C20 120.3(8) . .
C23 C22 C21 121.2(9) . .
C22 C23 C24 119.2(10) . .
C25 C24 C23 121.1(10) . .
C24 C25 C26 119.2(9) . .
C25 C26 C21 120.6(9) . .

loop_
_geom_bond_atom_site_label_1
_geom_bond_atom_site_label_2
_geom_bond_distance
_geom_bond_site_symmetry_2
Cu1 I1 2.6561(11) .
Cu1 I4 2.6616(13) .
Cu1 I3 2.6892(12) .
Cu1 I2 2.7231(13) .
Cu1 Cu2 2.8451(16) .
Cu1 Cu5 2.8691(19) 4_455
Cu1 Cu3 2.9265(15) 4_455
Cu2 I6 2.6180(14) .
Cu2 I4 2.6557(11) .
Cu2 I3 2.6752(12) .
Cu2 I5 2.6912(11) .
Cu2 Cu3 2.8860(16) .
Cu3 I4 2.6616(14) 4
Cu3 I3 2.6779(11) .
Cu3 I5 2.6860(12) .
Cu3 I2 2.6926(13) 4
Cu3 Cu1 2.9265(15) 4
Cu4 Cu5 2.4836(19) .
Cu4 I6 2.4959(14) .
Cu4 I7 2.6122(15) .
Cu4 I2 2.6596(16) 4
Cu5 I1 2.5246(14) 4
Cu5 I7 2.6735(17) .
Cu5 I5 2.6762(14) .
Cu5 Cu1 2.8691(19) 4
Cu5 I2 3.0386(15) 4
I1 Cu5 2.5246(14) 4_455
I2 Cu4 2.6596(16) 4_455
I2 Cu3 2.6926(13) 4_455
I2 Cu5 3.0386(15) 4_455
I4 Cu3 2.6616(14) 4_455
N1 C1 1.341(10) .
N1 C5 1.353(10) .
N1 C7 1.506(10) .
N2 C18 1.328(13) .
N2 C14 1.362(12) .
N2 C20 1.499(11) .
C1 C2 1.364(12) .
C1 C6 1.516(12) .
C2 C3 1.349(13) .
C3 C4 1.389(13) .
C4 C5 1.361(12) .
C7 C8 1.475(12) .
C8 C13 1.379(12) .
C8 C9 1.385(11) .
C9 C10 1.382(13) .
C10 C11 1.353(15) .
C11 C12 1.371(15) .
C12 C13 1.429(15) .
C14 C15 1.347(14) .
C14 C19 1.501(15) .
C15 C16 1.405(17) .
C16 C17 1.331(15) .
C17 C18 1.361(12) .
C20 C21 1.525(13) .
C21 C26 1.378(11) .
C21 C22 1.386(13) .
C22 C23 1.359(15) .
C23 C24 1.371(13) .
C24 C25 1.367(13) .
C25 C26 1.377(14) .
